data_8102228
loop_
_publ_author_name
'Lin, Qiu-Yue'
'Zhu, Wen-Zhong'
'Cheng, Jian-Ping'
'Su, Hong'

_publ_section_title
;
Crystal structure of 2-aminopyridinium norcantharidate, (C~5~H~7~N~2~)
(C~8~H~9~O~5~)
;
_journal_issue 4
_journal_name_full 'Zeitschrift f\"ur Kristallographie - New Crystal Structures'
_journal_page_first 445
_journal_page_last 446
_journal_volume 222
_journal_year 2007
_chemical_formula_moiety 'C8 H9 O5, C5 H7 N2'
_chemical_formula_structural '[C5H7N2][C8H9O5]'
_chemical_formula_sum 'C13 H16 N2 O5'
_chemical_formula_weight 280.28
_chemical_name_systematic
;
2-aminopyridinium norcantharidate
;
_space_group_IT_number 15
_symmetry_cell_setting monoclinic
_symmetry_space_group_name_Hall '-C 2yc'
_symmetry_space_group_name_H-M 'C 1 2/c 1'
_atom_sites_solution_hydrogens geom
_atom_sites_solution_primary direct
_atom_sites_solution_secondary difmap
_audit_creation_method SHELXL-97
_cell_angle_alpha 90.00
_cell_angle_beta 110.71(3)
_cell_angle_gamma 90.00
_cell_formula_units_Z 8
_cell_length_a 19.449(4)
_cell_length_b 11.156(2)
_cell_length_c 13.090(3)
_cell_measurement_reflns_used 5841
_cell_measurement_temperature 296(2)
_cell_measurement_theta_max 27.52
_cell_measurement_theta_min 2.46
_cell_volume 2656.7(11)
_computing_cell_refinement 'SAINT (Bruker, 2004)'
_computing_data_collection 'SMART (Bruker, 2004)'
_computing_data_reduction SAINT
_computing_molecular_graphics 'SHELXTL (Bruker, 2002)'
_computing_publication_material SHELXL-97
_computing_structure_refinement 'SHELXL-97 (Sheldrick, 1997)'
_computing_structure_solution 'SHELXS-97 (Sheldrick, 1997)'
_diffrn_ambient_temperature 296(2)
_diffrn_measured_fraction_theta_full 0.987
_diffrn_measured_fraction_theta_max 0.987
_diffrn_measurement_device_type 'Bruker SMART APEX-II CCD'
_diffrn_measurement_method omega
_diffrn_radiation_monochromator graphite
_diffrn_radiation_source 'fine-focus sealed tube'
_diffrn_radiation_type MoK\a
_diffrn_radiation_wavelength 0.71073
_diffrn_reflns_av_R_equivalents 0.0178
_diffrn_reflns_av_sigmaI/netI 0.0129
_diffrn_reflns_limit_h_max 24
_diffrn_reflns_limit_h_min -24
_diffrn_reflns_limit_k_max 14
_diffrn_reflns_limit_k_min -14
_diffrn_reflns_limit_l_max 16
_diffrn_reflns_limit_l_min -16
_diffrn_reflns_number 15530
_diffrn_reflns_theta_full 27.52
_diffrn_reflns_theta_max 27.52
_diffrn_reflns_theta_min 2.46
_diffrn_standards_decay_% none
_diffrn_standards_interval_count none
_diffrn_standards_interval_time none
_diffrn_standards_number none
_exptl_absorpt_coefficient_mu 0.109
_exptl_absorpt_correction_T_max 0.9807
_exptl_absorpt_correction_T_min 0.9660
_exptl_absorpt_correction_type empirical
_exptl_absorpt_process_details 'SADABS (Sheldrick, 1996)'
_exptl_crystal_colour colorless
_exptl_crystal_density_diffrn 1.402
_exptl_crystal_density_method 'not measured'
_exptl_crystal_description block
_exptl_crystal_F_000 1184
_exptl_crystal_size_max 0.32
_exptl_crystal_size_mid 0.26
_exptl_crystal_size_min 0.18
_refine_diff_density_max 0.223
_refine_diff_density_min -0.170
_refine_diff_density_rms 0.035
_refine_ls_extinction_method none
_refine_ls_goodness_of_fit_ref 1.064
_refine_ls_hydrogen_treatment mixed
_refine_ls_matrix_type full
_refine_ls_number_parameters 187
_refine_ls_number_reflns 3032
_refine_ls_number_restraints 2
_refine_ls_restrained_S_all 1.064
_refine_ls_R_factor_gt 0.0369
_refine_ls_shift/su_max 0.000
_refine_ls_shift/su_mean 0.000
_refine_ls_structure_factor_coef Fsqd
_refine_ls_weighting_details 'calc w=1/[\s^2^(Fo^2^)+(0.0504P)^2^+1.0888P] where P=(Fo^2^+2Fc^2^)/3'
_refine_ls_weighting_scheme calc
_refine_ls_wR_factor_gt 0.0989
_refine_ls_wR_factor_ref 0.1047
_reflns_number_gt 2552
_reflns_number_total 3032
_reflns_threshold_expression >2sigma(I)
_cod_data_source_file 1267-2168.cff
_cod_data_source_block global
_cod_depositor_comments
;
The following automatic conversions were performed:
'_symmetry_cell_setting' value 'Monoclinic' changed to 'monoclinic'
according to '/home/saulius/struct/CIF-dictionaries/cif_core.dic'
dictionary named 'cif_core.dic' version 2.4.1 from 2010-06-29.

Automatic conversion script
Id: cif_fix_enum 1555 2011-01-17 13:19:09Z saulius 
;
_cod_original_sg_symbol_H-M C12/c1
_cod_database_code 8102228
_refine_ls_r_factor_ref 0.0444

loop_
_symmetry_equiv_pos_as_xyz
'x, y, z'
'-x, y, -z+1/2'
'x+1/2, y+1/2, z'
'-x+1/2, y+1/2, -z+1/2'
'-x, -y, -z'
'x, -y, z-1/2'
'-x+1/2, -y+1/2, -z'
'x+1/2, -y+1/2, z-1/2'

loop_
_atom_site_label
_atom_site_type_symbol
_atom_site_fract_x
_atom_site_fract_y
_atom_site_fract_z
_atom_site_U_iso_or_equiv
_atom_site_adp_type
_atom_site_occupancy
_atom_site_symmetry_multiplicity
_atom_site_Wyckoff_symbol
_atom_site_calc_flag
_atom_site_refinement_flags
_atom_site_disorder_assembly
_atom_site_disorder_group
N1 N 0.33405(6) 0.14995(10) 0.01196(9) 0.0421(3) Uani 1 8 f d . . .
H1B H 0.3009 0.1888 -0.0385 0.051 Uiso 1 8 f calc R . .
H1C H 0.3219 0.1062 0.0570 0.051 Uiso 1 8 f calc R . .
N2 N 0.42152(6) 0.22643(10) -0.05083(9) 0.0429(3) Uani 1 8 f d D . .
H2 H 0.3867(8) 0.2654(14) -0.0986(12) 0.051 Uiso 1 8 f d D . .
O1 O 0.16375(5) 0.30896(8) 0.31087(9) 0.0487(2) Uani 1 8 f d D . .
H1 H 0.1788(10) 0.3840(14) 0.3093(15) 0.073 Uiso 1 8 f d D . .
O2 O 0.28320(5) 0.27059(10) 0.38898(9) 0.0570(3) Uani 1 8 f d . . .
O3 O 0.30412(5) 0.03525(8) 0.18462(8) 0.0438(2) Uani 1 8 f d . . .
O4 O 0.21697(5) 0.17294(9) 0.14593(8) 0.0487(3) Uani 1 8 f d . . .
O5 O 0.09185(5) 0.06986(8) 0.21384(8) 0.0449(2) Uani 1 8 f d . . .
C1 C 0.49156(8) 0.24010(16) -0.04756(15) 0.0601(4) Uani 1 8 f d . . .
H1A H 0.5010 0.2894 -0.0984 0.072 Uiso 1 8 f calc R . .
C2 C 0.54744(8) 0.18325(16) 0.02830(15) 0.0626(4) Uani 1 8 f d . . .
H2A H 0.5955 0.1924 0.0305 0.075 Uiso 1 8 f calc R . .
C3 C 0.53167(8) 0.11037(16) 0.10352(13) 0.0601(4) Uani 1 8 f d . . .
H3A H 0.5697 0.0706 0.1568 0.072 Uiso 1 8 f calc R . .
C4 C 0.46167(8) 0.09670(14) 0.10010(11) 0.0499(3) Uani 1 8 f d . . .
H4A H 0.4518 0.0472 0.1504 0.060 Uiso 1 8 f calc R . .
C5 C 0.40384(7) 0.15753(11) 0.02034(9) 0.0357(3) Uani 1 8 f d . . .
C6 C 0.10595(9) -0.04297(14) 0.36961(13) 0.0543(4) Uani 1 8 f d . . .
H6A H 0.0564 -0.0524 0.3699 0.065 Uiso 1 8 f calc R . .
H6B H 0.1410 -0.0601 0.4419 0.065 Uiso 1 8 f calc R . .
C7 C 0.11905(8) -0.12252(12) 0.28238(13) 0.0501(3) Uani 1 8 f d . . .
H7A H 0.1590 -0.1785 0.3146 0.060 Uiso 1 8 f calc R . .
H7B H 0.0751 -0.1665 0.2405 0.060 Uiso 1 8 f calc R . .
C8 C 0.13904(7) -0.02885(11) 0.21203(11) 0.0397(3) Uani 1 8 f d . . .
H8A H 0.1324 -0.0571 0.1383 0.048 Uiso 1 8 f calc R . .
C9 C 0.21677(6) 0.02141(10) 0.27452(9) 0.0342(3) Uani 1 8 f d . . .
H9A H 0.2494 -0.0437 0.3134 0.041 Uiso 1 8 f calc R . .
C10 C 0.24839(6) 0.08213(10) 0.19658(9) 0.0333(2) Uani 1 8 f d . . .
C11 C 0.22029(7) 0.23624(12) 0.35321(10) 0.0394(3) Uani 1 8 f d . . .
C12 C 0.19996(7) 0.10593(11) 0.35871(10) 0.0378(3) Uani 1 8 f d . . .
H12A H 0.2266 0.0759 0.4326 0.045 Uiso 1 8 f calc R . .
C13 C 0.11783(7) 0.08233(12) 0.33092(12) 0.0454(3) Uani 1 8 f d . . .
H13A H 0.0928 0.1458 0.3560 0.054 Uiso 1 8 f calc R . .

loop_
_atom_site_aniso_label
_atom_site_aniso_U_11
_atom_site_aniso_U_22
_atom_site_aniso_U_33
_atom_site_aniso_U_23
_atom_site_aniso_U_13
_atom_site_aniso_U_12
N1 0.0409(6) 0.0490(6) 0.0398(5) 0.0071(5) 0.0182(4) -0.0003(5)
N2 0.0345(5) 0.0485(6) 0.0468(6) 0.0125(5) 0.0158(5) 0.0043(5)
O1 0.0403(5) 0.0354(5) 0.0694(6) -0.0029(4) 0.0181(4) -0.0025(4)
O2 0.0378(5) 0.0554(6) 0.0733(7) 0.0007(5) 0.0140(5) -0.0077(4)
O3 0.0435(5) 0.0377(5) 0.0613(6) 0.0083(4) 0.0322(4) 0.0048(4)
O4 0.0451(5) 0.0517(6) 0.0561(6) 0.0247(4) 0.0264(4) 0.0135(4)
O5 0.0345(5) 0.0415(5) 0.0577(6) 0.0098(4) 0.0153(4) 0.0017(4)
C1 0.0411(7) 0.0645(10) 0.0802(11) 0.0190(8) 0.0283(7) 0.0009(7)
C2 0.0334(7) 0.0703(11) 0.0806(11) 0.0019(9) 0.0158(7) -0.0006(7)
C3 0.0450(8) 0.0700(10) 0.0515(8) 0.0010(7) 0.0001(6) 0.0130(7)
C4 0.0535(8) 0.0567(8) 0.0357(6) 0.0066(6) 0.0109(6) 0.0079(7)
C5 0.0390(6) 0.0366(6) 0.0315(5) -0.0032(5) 0.0125(5) -0.0006(5)
C6 0.0600(9) 0.0540(8) 0.0612(9) 0.0055(7) 0.0366(7) -0.0107(7)
C7 0.0529(8) 0.0375(7) 0.0668(9) 0.0077(6) 0.0295(7) -0.0047(6)
C8 0.0429(6) 0.0363(6) 0.0431(6) 0.0015(5) 0.0194(5) -0.0027(5)
C9 0.0350(6) 0.0330(6) 0.0380(6) 0.0084(5) 0.0170(5) 0.0052(5)
C10 0.0324(6) 0.0339(6) 0.0352(6) 0.0027(4) 0.0140(5) 0.0002(4)
C11 0.0375(6) 0.0426(7) 0.0405(6) -0.0038(5) 0.0167(5) -0.0027(5)
C12 0.0402(6) 0.0401(6) 0.0366(6) 0.0017(5) 0.0180(5) -0.0003(5)
C13 0.0461(7) 0.0413(7) 0.0609(8) -0.0012(6) 0.0339(6) -0.0008(6)

loop_
_atom_type_symbol
_atom_type_description
_atom_type_scat_dispersion_real
_atom_type_scat_dispersion_imag
_atom_type_scat_source
C C 0.0033 0.0016 'International Tables Vol C Tables 4.2.6.8 and 6.1.1.4'
H H 0.0000 0.0000 'International Tables Vol C Tables 4.2.6.8 and 6.1.1.4'
N N 0.0061 0.0033 'International Tables Vol C Tables 4.2.6.8 and 6.1.1.4'
O O 0.0106 0.0060 'International Tables Vol C Tables 4.2.6.8 and 6.1.1.4'

loop_
_geom_angle_atom_site_label_1
_geom_angle_atom_site_label_2
_geom_angle_atom_site_label_3
_geom_angle
_geom_angle_site_symmetry_1
_geom_angle_site_symmetry_3
_geom_angle_publ_flag
C5 N1 H1B 120.0 . . ?
C5 N1 H1C 120.0 . . ?
H1B N1 H1C 120.0 . . ?
C5 N2 C1 122.90(12) . . ?
C5 N2 H2 117.7(11) . . ?
C1 N2 H2 119.4(11) . . ?
C11 O1 H1 110.9(12) . . ?
C8 O5 C13 96.06(9) . . ?
C2 C1 N2 120.73(15) . . ?
C2 C1 H1A 119.6 . . ?
N2 C1 H1A 119.6 . . ?
C1 C2 C3 118.38(14) . . ?
C1 C2 H2A 120.8 . . ?
C3 C2 H2A 120.8 . . ?
C4 C3 C2 120.83(14) . . ?
C4 C3 H3A 119.6 . . ?
C2 C3 H3A 119.6 . . ?
C3 C4 C5 119.99(14) . . ?
C3 C4 H4A 120.0 . . ?
C5 C4 H4A 120.0 . . ?
N1 C5 N2 119.02(11) . . ?
N1 C5 C4 123.81(12) . . ?
N2 C5 C4 117.16(12) . . ?
C13 C6 C7 101.37(11) . . ?
C13 C6 H6A 111.5 . . ?
C7 C6 H6A 111.5 . . ?
C13 C6 H6B 111.5 . . ?
C7 C6 H6B 111.5 . . ?
H6A C6 H6B 109.3 . . ?
C8 C7 C6 101.35(11) . . ?
C8 C7 H7A 111.5 . . ?
C6 C7 H7A 111.5 . . ?
C8 C7 H7B 111.5 . . ?
C6 C7 H7B 111.5 . . ?
H7A C7 H7B 109.3 . . ?
O5 C8 C7 102.31(10) . . ?
O5 C8 C9 102.92(10) . . ?
C7 C8 C9 109.74(11) . . ?
O5 C8 H8A 113.6 . . ?
C7 C8 H8A 113.6 . . ?
C9 C8 H8A 113.6 . . ?
C10 C9 C8 110.94(10) . . ?
C10 C9 C12 115.88(10) . . ?
C8 C9 C12 100.47(9) . . ?
C10 C9 H9A 109.7 . . ?
C8 C9 H9A 109.7 . . ?
C12 C9 H9A 109.7 . . ?
O4 C10 O3 123.50(11) . . ?
O4 C10 C9 118.66(10) . . ?
O3 C10 C9 117.81(10) . . ?
O2 C11 O1 123.16(12) . . ?
O2 C11 C12 122.13(12) . . ?
O1 C11 C12 114.64(10) . . ?
C11 C12 C13 114.95(10) . . ?
C11 C12 C9 114.86(10) . . ?
C13 C12 C9 100.88(10) . . ?
C11 C12 H12A 108.6 . . ?
C13 C12 H12A 108.6 . . ?
C9 C12 H12A 108.6 . . ?
O5 C13 C12 102.31(10) . . ?
O5 C13 C6 103.09(11) . . ?
C12 C13 C6 110.20(12) . . ?
O5 C13 H13A 113.4 . . ?
C12 C13 H13A 113.4 . . ?
C6 C13 H13A 113.4 . . ?

loop_
_geom_bond_atom_site_label_1
_geom_bond_atom_site_label_2
_geom_bond_distance
_geom_bond_site_symmetry_2
_geom_bond_publ_flag
N1 C5 1.3253(16) . ?
N1 H1B 0.8600 . ?
N1 H1C 0.8600 . ?
N2 C5 1.3429(16) . ?
N2 C1 1.3563(17) . ?
N2 H2 0.860(13) . ?
O1 C11 1.3204(16) . ?
O1 H1 0.889(14) . ?
O2 C11 1.2073(15) . ?
O3 C10 1.2622(14) . ?
O4 C10 1.2461(15) . ?
O5 C8 1.4392(15) . ?
O5 C13 1.4407(17) . ?
C1 C2 1.344(2) . ?
C1 H1A 0.9300 . ?
C2 C3 1.392(2) . ?
C2 H2A 0.9300 . ?
C3 C4 1.355(2) . ?
C3 H3A 0.9300 . ?
C4 C5 1.4089(18) . ?
C4 H4A 0.9300 . ?
C6 C13 1.5319(19) . ?
C6 C7 1.537(2) . ?
C6 H6A 0.9700 . ?
C6 H6B 0.9700 . ?
C7 C8 1.5311(17) . ?
C7 H7A 0.9700 . ?
C7 H7B 0.9700 . ?
C8 C9 1.5472(18) . ?
C8 H8A 0.9800 . ?
C9 C10 1.5238(15) . ?
C9 C12 1.5701(16) . ?
C9 H9A 0.9800 . ?
C11 C12 1.5149(18) . ?
C12 C13 1.5305(17) . ?
C12 H12A 0.9800 . ?
C13 H13A 0.9800 . ?

loop_
_geom_hbond_atom_site_label_D
_geom_hbond_atom_site_label_H
_geom_hbond_atom_site_label_A
_geom_hbond_distance_DH
_geom_hbond_distance_HA
_geom_hbond_distance_DA
_geom_hbond_angle_DHA
_geom_hbond_site_symmetry_A
N1 H1B O4 0.86 2.03 2.7766(15) 144.3 7
N1 H1C O3 0.86 1.99 2.8310(14) 166.9 .
N2 H2 O4 0.860(13) 2.009(14) 2.7736(16) 147.5(14) 7
N2 H2 O5 0.860(13) 2.504(15) 3.0649(15) 123.6(13) 7
O1 H1 O3 0.889(14) 1.717(15) 2.5964(14) 169.8(18) 4

loop_
_geom_torsion_atom_site_label_1
_geom_torsion_atom_site_label_2
_geom_torsion_atom_site_label_3
_geom_torsion_atom_site_label_4
_geom_torsion
_geom_torsion_site_symmetry_1
_geom_torsion_site_symmetry_2
_geom_torsion_site_symmetry_3
_geom_torsion_site_symmetry_4
_geom_torsion_publ_flag
C5 N2 C1 C2 0.5(3) . . . . ?
N2 C1 C2 C3 -0.2(3) . . . . ?
C1 C2 C3 C4 0.2(3) . . . . ?
C2 C3 C4 C5 -0.6(2) . . . . ?
C1 N2 C5 N1 179.39(14) . . . . ?
C1 N2 C5 C4 -0.8(2) . . . . ?
C3 C4 C5 N1 -179.37(13) . . . . ?
C3 C4 C5 N2 0.9(2) . . . . ?
C13 C6 C7 C8 2.13(14) . . . . ?
C13 O5 C8 C7 57.06(11) . . . . ?
C13 O5 C8 C9 -56.82(10) . . . . ?
C6 C7 C8 O5 -36.46(13) . . . . ?
C6 C7 C8 C9 72.29(13) . . . . ?
O5 C8 C9 C10 -90.11(11) . . . . ?
C7 C8 C9 C10 161.54(10) . . . . ?
O5 C8 C9 C12 32.98(11) . . . . ?
C7 C8 C9 C12 -75.37(12) . . . . ?
C8 C9 C10 O4 63.82(14) . . . . ?
C12 C9 C10 O4 -49.87(15) . . . . ?
C8 C9 C10 O3 -114.23(12) . . . . ?
C12 C9 C10 O3 132.08(12) . . . . ?
O2 C11 C12 C13 168.26(12) . . . . ?
O1 C11 C12 C13 -8.90(15) . . . . ?
O2 C11 C12 C9 -75.32(16) . . . . ?
O1 C11 C12 C9 107.52(12) . . . . ?
C10 C9 C12 C11 -2.12(15) . . . . ?
C8 C9 C12 C11 -121.70(11) . . . . ?
C10 C9 C12 C13 122.10(11) . . . . ?
C8 C9 C12 C13 2.52(11) . . . . ?
C8 O5 C13 C12 58.67(10) . . . . ?
C8 O5 C13 C6 -55.76(11) . . . . ?
C11 C12 C13 O5 86.85(12) . . . . ?
C9 C12 C13 O5 -37.31(11) . . . . ?
C11 C12 C13 C6 -164.04(11) . . . . ?
C9 C12 C13 C6 71.79(12) . . . . ?
C7 C6 C13 O5 32.79(13) . . . . ?
C7 C6 C13 C12 -75.80(14) . . . . ?
